data_4338097
loop_
_publ_author_name
'Liu, Min-Min'
'Hou, Juan-Juan'
'Qi, Zhi-Kai'
'Duan, Li Na'
'Ji, Wen-Juan'
'Han, Cai-Yun'
'Zhang, Xian-Ming'

_publ_section_title
;
 Tuning of valence States, bonding types, hierarchical structures, and
 physical properties in copper/halide/isonicotinate system.
;
_journal_issue 8
_journal_name_full 'Inorganic chemistry'
_journal_page_first 4130
_journal_page_last 4143
_journal_paper_doi 10.1021/ic5001232
_journal_volume 53
_journal_year 2014
_chemical_formula_moiety 'Br7 Cu5, C14 H14 Cu N2 O5'
_chemical_formula_sum 'C14 H14 Br7 Cu6 N2 O5'
_chemical_formula_weight 1230.88
_chemical_name_systematic
;
 ? 
;
_space_group_crystal_system monoclinic
_space_group_IT_number 14
_space_group_name_Hall '-P 2ybc'
_space_group_name_H-M_alt 'P 1 21/c 1'
_symmetry_space_group_name_Hall '-P 2ybc'
_symmetry_space_group_name_H-M 'P 1 21/c 1'
_atom_sites_solution_hydrogens geom
_atom_sites_solution_primary direct
_atom_sites_solution_secondary difmap
_audit_creation_date 2008-01-12
_audit_creation_method
;
  Olex2 1.2
  (compiled 2012.05.09 svn.r2324, GUI svn.r4230)
;
_cell_angle_alpha 90.00
_cell_angle_beta 98.604(5)
_cell_angle_gamma 90.00
_cell_formula_units_Z 4
_cell_length_a 11.007(3)
_cell_length_b 22.483(5)
_cell_length_c 12.325(3)
_cell_measurement_reflns_used 2243
_cell_measurement_temperature 298(2)
_cell_measurement_theta_max 20.804
_cell_measurement_theta_min 2.466
_cell_volume 3015.7(13)
_computing_molecular_graphics
;
O. V. Dolomanov, L. J. Bourhis, R. J. Gildea, J. A. K. Howard and H. Puschmann,
OLEX2: a complete structure solution, refinement and analysis program.
J. Appl. Cryst. (2009). 42, 339-341.
;
_computing_publication_material
;
O. V. Dolomanov, L. J. Bourhis, R. J. Gildea, J. A. K. Howard and H. Puschmann,
OLEX2: a complete structure solution, refinement and analysis program.
J. Appl. Cryst. (2009). 42, 339-341.
;
_computing_structure_refinement
;
XL, G.M. Sheldrick, Acta Cryst.
(2008). A64, 112-122
;
_computing_structure_solution
;
XS, G.M. Sheldrick, Acta Cryst.
(2008). A64, 112-122
;
_diffrn_ambient_temperature 298.15
_diffrn_measured_fraction_theta_full 0.981
_diffrn_measured_fraction_theta_max 0.981
_diffrn_measurement_device_type 'CCD area detector'
_diffrn_measurement_method 'phi and omega scans'
_diffrn_radiation_monochromator graphite
_diffrn_radiation_type MoK\a
_diffrn_radiation_wavelength 0.71073
_diffrn_reflns_av_R_equivalents 0.0545
_diffrn_reflns_av_unetI/netI 0.0821
_diffrn_reflns_limit_h_max 14
_diffrn_reflns_limit_h_min -5
_diffrn_reflns_limit_k_max 27
_diffrn_reflns_limit_k_min -28
_diffrn_reflns_limit_l_max 15
_diffrn_reflns_limit_l_min -14
_diffrn_reflns_number 14575
_diffrn_reflns_theta_full 27.00
_diffrn_reflns_theta_max 27.00
_diffrn_reflns_theta_min 1.81
_diffrn_source 'fine-focus sealed tube'
_exptl_absorpt_coefficient_mu 13.456
_exptl_absorpt_correction_T_max 1
_exptl_absorpt_correction_T_min 0.129558
_exptl_absorpt_correction_type multi-scan
_exptl_absorpt_process_details
;
? was used for absorption correction.
R(int) was 0.0751 before and 0.0206 after correction.
The Ratio of minimum to maximum transmission is 0.1296.
The \l/2 correction factor is 0.0015.
;
_exptl_crystal_colour green
_exptl_crystal_colour_primary black
_exptl_crystal_density_diffrn 2.711
_exptl_crystal_density_method 'not measured'
_exptl_crystal_description block
_exptl_crystal_F_000 2284
_exptl_crystal_size_max 0.22
_exptl_crystal_size_mid 0.17
_exptl_crystal_size_min 0.12
_refine_diff_density_max 2.968
_refine_diff_density_min -2.100
_refine_diff_density_rms 0.238
_refine_ls_extinction_method none
_refine_ls_goodness_of_fit_ref 1.027
_refine_ls_hydrogen_treatment mixed
_refine_ls_matrix_type full
_refine_ls_number_parameters 317
_refine_ls_number_reflns 6463
_refine_ls_number_restraints 0
_refine_ls_restrained_S_all 1.027
_refine_ls_R_factor_all 0.1378
_refine_ls_R_factor_gt 0.0704
_refine_ls_shift/su_max 0.001
_refine_ls_shift/su_mean 0.000
_refine_ls_structure_factor_coef Fsqd
_refine_ls_weighting_details 'calc w=1/[\s^2^(Fo^2^)+(0.1330P)^2^+6.2861P] where P=(Fo^2^+2Fc^2^)/3'
_refine_ls_weighting_scheme calc
_refine_ls_wR_factor_gt 0.2067
_refine_ls_wR_factor_ref 0.2494
_reflns_number_gt 3431
_reflns_number_total 6463
_reflns_threshold_expression >2sigma(I)
_cod_data_source_file ic5001232_si_002.cif
_cod_data_source_block 8
_cod_depositor_comments 'Adding full bibliography for 4338090--4338098.cif.'
_cod_original_cell_volume 3015.8(12)
_cod_database_code 4338097

loop_
_space_group_symop_id
_space_group_symop_operation_xyz
1 'x, y, z'
2 '-x, y+1/2, -z+1/2'
3 '-x, -y, -z'
4 'x, -y-1/2, z-1/2'

loop_
_atom_site_label
_atom_site_type_symbol
_atom_site_fract_x
_atom_site_fract_y
_atom_site_fract_z
_atom_site_U_iso_or_equiv
_atom_site_adp_type
_atom_site_occupancy
_atom_site_symmetry_multiplicity
_atom_site_calc_flag
_atom_site_refinement_flags
_atom_site_disorder_group
Br1 Br -0.05046(12) 0.20010(6) 0.78198(11) 0.0487(4) Uani 1 1 d . .
Br2 Br -0.17785(16) 0.33646(8) 0.58557(17) 0.0795(6) Uani 1 1 d . .
Br3 Br 0.14235(13) 0.24243(7) 0.55156(10) 0.0530(4) Uani 1 1 d . .
Br4 Br 0.13848(19) 0.42083(7) 0.50309(13) 0.0743(5) Uani 1 1 d . .
Br5 Br 0.32977(14) 0.19045(9) 0.82328(13) 0.0740(5) Uani 1 1 d . .
Br6 Br -0.18084(15) 0.16222(7) 0.45200(12) 0.0611(4) Uani 1 1 d . .
Br7 Br 0.13773(17) 0.36004(7) 0.80439(12) 0.0673(5) Uani 1 1 d . .
Cu1 Cu 0.56039(15) 0.51952(7) 1.09554(13) 0.0434(4) Uani 1 1 d . .
Cu2 Cu -0.0594(10) 0.1885(4) 0.3008(14) 0.086(4) Uani 0.45(2) 1 d P 1
Cu2' Cu -0.0218(7) 0.2017(3) 0.3720(12) 0.083(3) Uani 0.55(2) 1 d P 2
Cu6 Cu -0.0877(3) 0.23934(12) 0.5732(3) 0.1139(10) Uani 1 1 d . .
Cu3 Cu 0.0419(3) 0.34629(11) 0.6013(2) 0.0895(7) Uani 1 1 d . .
Cu4 Cu 0.1687(2) 0.25732(12) 0.75401(18) 0.0896(8) Uani 1 1 d . .
Cu5 Cu 0.1509(2) 0.17197(11) 0.9082(2) 0.0871(7) Uani 1 1 d . .
C1 C 0.4613(12) 0.6048(6) 0.9397(11) 0.045(3) Uani 1 1 d . .
C2 C 0.5303(13) 0.7114(6) 0.9500(11) 0.051(3) Uani 1 1 d . .
H2 H 0.5836 0.7025 1.0139 0.061 Uiso 1 1 calc R .
C3 C 0.5273(14) 0.7670(7) 0.9066(11) 0.057(4) Uani 1 1 d . .
H3 H 0.5758 0.7969 0.9430 0.069 Uiso 1 1 calc R .
C4 C 0.3822(13) 0.7394(6) 0.7618(12) 0.053(4) Uani 1 1 d . .
H4 H 0.3308 0.7497 0.6976 0.064 Uiso 1 1 calc R .
C5 C 0.3770(12) 0.6829(6) 0.7992(11) 0.047(3) Uani 1 1 d . .
H5 H 0.3251 0.6550 0.7608 0.057 Uiso 1 1 calc R .
C6 C 0.4522(12) 0.6678(5) 0.8975(11) 0.041(3) Uani 1 1 d . .
C7 C 0.4579(17) 0.8393(7) 0.7641(15) 0.078(5) Uani 1 1 d . .
H7A H 0.4019 0.8417 0.6966 0.117 Uiso 1 1 calc R .
H7B H 0.5397 0.8477 0.7504 0.117 Uiso 1 1 calc R .
H7C H 0.4347 0.8677 0.8153 0.117 Uiso 1 1 calc R .
C8 C 0.6996(13) 0.5044(6) 0.9261(12) 0.048(3) Uani 1 1 d . .
C9 C 0.8104(11) 0.5122(6) 0.8688(11) 0.043(3) Uani 1 1 d . .
C10 C 0.8291(13) 0.4800(6) 0.7771(12) 0.054(4) Uani 1 1 d . .
H10 H 0.7730 0.4509 0.7490 0.065 Uiso 1 1 calc R .
C11 C 0.9277(12) 0.4907(6) 0.7292(12) 0.050(3) Uani 1 1 d . .
H11 H 0.9390 0.4704 0.6657 0.060 Uiso 1 1 calc R .
C12 C 0.9968(15) 0.5616(7) 0.8534(14) 0.065(4) Uani 1 1 d . .
H12 H 1.0559 0.5901 0.8780 0.078 Uiso 1 1 calc R .
C13 C 0.8972(15) 0.5551(7) 0.9081(15) 0.070(5) Uani 1 1 d . .
H13 H 0.8883 0.5784 0.9688 0.084 Uiso 1 1 calc R .
C14 C 1.1193(13) 0.5408(7) 0.7201(15) 0.066(4) Uani 1 1 d . .
H14A H 1.1705 0.5704 0.7602 0.099 Uiso 1 1 calc R .
H14B H 1.0944 0.5542 0.6462 0.099 Uiso 1 1 calc R .
H14C H 1.1643 0.5043 0.7193 0.099 Uiso 1 1 calc R .
O1W O 0.6347(10) 0.5470(5) 1.2590(8) 0.068(3) Uani 1 1 d . .
O1 O 0.4160(10) 0.5655(4) 0.8722(7) 0.057(3) Uani 1 1 d . .
O2 O 0.5197(9) 0.5970(4) 1.0319(7) 0.051(2) Uani 1 1 d . .
O3 O 0.6046(9) 0.4853(4) 0.8621(8) 0.056(2) Uani 1 1 d . .
O4 O 0.7045(9) 0.5173(4) 1.0225(8) 0.057(2) Uani 1 1 d . .
N2 N 1.0102(10) 0.5309(5) 0.7729(9) 0.047(3) Uani 1 1 d . .
N1 N 0.4538(10) 0.7795(5) 0.8097(9) 0.049(3) Uani 1 1 d . .

loop_
_atom_site_aniso_label
_atom_site_aniso_U_11
_atom_site_aniso_U_22
_atom_site_aniso_U_33
_atom_site_aniso_U_23
_atom_site_aniso_U_13
_atom_site_aniso_U_12
Br1 0.0463(7) 0.0543(8) 0.0449(7) -0.0020(6) 0.0053(6) -0.0061(6)
Br2 0.0646(10) 0.0675(11) 0.1114(15) -0.0095(10) 0.0293(10) 0.0079(8)
Br3 0.0506(8) 0.0727(10) 0.0365(7) -0.0010(6) 0.0087(6) 0.0030(7)
Br4 0.1050(14) 0.0641(10) 0.0548(9) -0.0044(8) 0.0159(9) -0.0237(9)
Br5 0.0458(8) 0.1238(15) 0.0544(9) 0.0079(9) 0.0141(7) 0.0085(9)
Br6 0.0625(9) 0.0588(9) 0.0583(9) 0.0045(7) -0.0031(7) -0.0079(7)
Br7 0.0907(12) 0.0641(10) 0.0502(9) -0.0048(7) 0.0210(8) -0.0256(9)
Cu1 0.0473(9) 0.0409(8) 0.0420(9) -0.0004(7) 0.0065(7) 0.0010(7)
Cu2 0.090(5) 0.089(4) 0.085(8) 0.008(4) 0.034(5) 0.008(3)
Cu2' 0.078(4) 0.082(3) 0.095(8) 0.013(4) 0.032(4) 0.007(3)
Cu6 0.0976(19) 0.0802(17) 0.159(3) -0.0367(17) 0.0045(19) -0.0057(14)
Cu3 0.1020(18) 0.0818(15) 0.0900(16) -0.0014(13) 0.0315(14) -0.0191(14)
Cu4 0.0995(18) 0.1066(19) 0.0633(14) 0.0018(12) 0.0144(13) 0.0222(14)
Cu5 0.0774(15) 0.0946(17) 0.0954(17) 0.0167(13) 0.0329(13) -0.0014(13)
C1 0.045(7) 0.043(7) 0.047(8) 0.005(6) 0.005(6) 0.010(6)
C2 0.056(8) 0.052(8) 0.042(7) 0.000(6) 0.000(6) -0.001(7)
C3 0.063(9) 0.064(10) 0.046(8) -0.003(7) 0.014(7) -0.018(8)
C4 0.051(8) 0.051(8) 0.057(9) 0.013(7) 0.009(7) 0.002(7)
C5 0.040(7) 0.041(7) 0.059(8) -0.006(6) -0.001(6) 0.000(6)
C6 0.043(7) 0.032(6) 0.049(7) 0.001(5) 0.009(6) 0.010(6)
C7 0.084(12) 0.066(11) 0.083(12) 0.039(9) 0.007(10) -0.010(9)
C8 0.053(8) 0.043(7) 0.048(9) -0.002(6) 0.012(7) 0.002(6)
C9 0.029(6) 0.043(7) 0.054(8) 0.005(6) -0.002(6) 0.003(6)
C10 0.048(8) 0.043(8) 0.073(10) -0.012(7) 0.015(7) -0.014(7)
C11 0.040(7) 0.050(8) 0.063(9) -0.014(7) 0.016(7) -0.002(6)
C12 0.067(10) 0.056(9) 0.078(11) -0.005(8) 0.030(9) -0.011(8)
C13 0.055(9) 0.054(9) 0.105(13) -0.010(9) 0.028(9) -0.004(8)
C14 0.043(8) 0.055(9) 0.106(13) -0.012(9) 0.029(9) -0.008(7)
O1W 0.068(7) 0.075(7) 0.056(6) -0.020(5) -0.008(5) 0.011(6)
O1 0.076(7) 0.043(5) 0.047(5) -0.007(4) -0.011(5) 0.001(5)
O2 0.085(7) 0.037(5) 0.029(5) 0.000(4) 0.004(5) 0.009(5)
O3 0.051(6) 0.065(6) 0.054(6) -0.004(5) 0.013(5) -0.008(5)
O4 0.056(6) 0.072(7) 0.042(6) -0.007(5) 0.007(5) -0.008(5)
N2 0.048(6) 0.040(6) 0.054(7) -0.007(5) 0.012(5) -0.007(5)
N1 0.052(7) 0.042(6) 0.053(7) 0.009(5) 0.011(6) -0.006(5)

loop_
_atom_type_symbol
_atom_type_description
_atom_type_scat_dispersion_real
_atom_type_scat_dispersion_imag
_atom_type_scat_source
C C 0.0033 0.0016 'International Tables Vol C Tables 4.2.6.8 and 6.1.1.4'
H H 0.0000 0.0000 'International Tables Vol C Tables 4.2.6.8 and 6.1.1.4'
N N 0.0061 0.0033 'International Tables Vol C Tables 4.2.6.8 and 6.1.1.4'
O O 0.0106 0.0060 'International Tables Vol C Tables 4.2.6.8 and 6.1.1.4'
Cu Cu 0.3201 1.2651 'International Tables Vol C Tables 4.2.6.8 and 6.1.1.4'
Br Br -0.2901 2.4595 'International Tables Vol C Tables 4.2.6.8 and 6.1.1.4'

loop_
_geom_angle_atom_site_label_1
_geom_angle_atom_site_label_2
_geom_angle_atom_site_label_3
_geom_angle
_geom_angle_site_symmetry_1
_geom_angle_site_symmetry_3
Cu2 Br1 Cu6 76.1(4) 4_566 .
Cu2 Br1 Cu4 66.47(17) 4_566 .
Cu2 Br1 Cu5 103.3(4) 4_566 .
Cu2' Br1 Cu2 22.16(15) 4_566 4_566
Cu2' Br1 Cu6 97.3(4) 4_566 .
Cu2' Br1 Cu4 65.81(13) 4_566 .
Cu2' Br1 Cu5 84.7(3) 4_566 .
Cu6 Br1 Cu4 75.09(8) . .
Cu5 Br1 Cu6 130.44(10) . .
Cu5 Br1 Cu4 60.68(8) . .
Cu6 Br2 Cu2 75.12(17) . 4_566
Cu3 Br2 Cu2 68.08(15) . 4_566
Cu3 Br2 Cu6 70.76(10) . .
Cu6 Br3 Cu2' 62.99(16) . .
Cu6 Br3 Cu3 63.78(8) . .
Cu6 Br3 Cu5 102.93(10) . 4_565
Cu3 Br3 Cu2' 103.04(13) . .
Cu4 Br3 Cu2' 143.32(17) . .
Cu4 Br3 Cu6 82.48(10) . .
Cu4 Br3 Cu3 69.26(9) . .
Cu4 Br3 Cu5 124.42(10) . 4_565
Cu5 Br3 Cu2' 77.97(13) 4_565 .
Cu5 Br3 Cu3 64.82(8) 4_565 .
Cu5 Br4 Cu3 72.65(10) 4_565 .
Cu4 Br5 Cu5 69.56(10) . .
Cu2' Br6 Cu2 22.37(16) . .
Cu2' Br6 Cu6 73.1(4) . .
Cu6 Br6 Cu2 93.8(4) . .
Cu2 Br7 Cu2' 22.54(17) 4_566 4_566
Cu2 Br7 Cu3 72.2(4) 4_566 .
Cu2 Br7 Cu4 74.11(19) 4_566 .
Cu2' Br7 Cu3 93.0(3) 4_566 .
Cu4 Br7 Cu2' 71.77(14) . 4_566
Cu4 Br7 Cu3 72.02(9) . .
O1W Cu1 Cu1 171.8(3) . 3_667
O1 Cu1 Cu1 83.8(3) 3_667 3_667
O1 Cu1 O1W 94.0(4) 3_667 .
O1 Cu1 O3 89.5(4) 3_667 3_667
O2 Cu1 Cu1 83.3(3) . 3_667
O2 Cu1 O1W 98.9(4) . .
O2 Cu1 O1 167.1(4) . 3_667
O2 Cu1 O3 89.4(4) . 3_667
O2 Cu1 O4 89.5(4) . .
O3 Cu1 Cu1 81.9(3) 3_667 3_667
O3 Cu1 O1W 90.2(4) 3_667 .
O4 Cu1 Cu1 85.2(3) . 3_667
O4 Cu1 O1W 102.7(4) . .
O4 Cu1 O1 88.6(4) . 3_667
O4 Cu1 O3 167.0(4) . 3_667
Br1 Cu2 Br2 97.5(4) 4_565 4_565
Br1 Cu2 Br6 109.5(4) 4_565 .
Br1 Cu2 Cu3 99.3(3) 4_565 4_565
Br1 Cu2 Cu4 61.40(19) 4_565 4_565
Br2 Cu2 Cu3 49.1(3) 4_565 4_565
Br2 Cu2 Cu4 100.8(4) 4_565 4_565
Br6 Cu2 Br2 115.2(5) . 4_565
Br6 Cu2 Cu3 149.4(5) . 4_565
Br6 Cu2 Cu4 144.0(8) . 4_565
Br7 Cu2 Br1 113.7(4) 4_565 4_565
Br7 Cu2 Br2 102.3(5) 4_565 4_565
Br7 Cu2 Br6 116.9(5) 4_565 .
Br7 Cu2 Cu3 56.5(2) 4_565 4_565
Br7 Cu2 Cu4 53.02(17) 4_565 4_565
Cu4 Cu2 Cu3 60.27(16) 4_565 4_565
Br1 Cu2' Br3 95.0(4) 4_565 .
Br1 Cu2' Br7 113.5(3) 4_565 4_565
Br1 Cu2' Cu6 95.4(3) 4_565 .
Br1 Cu2' Cu4 62.61(14) 4_565 4_565
Br3 Cu2' Cu6 54.9(3) . .
Br3 Cu2' Cu4 82.0(3) . 4_565
Br6 Cu2' Br1 118.7(2) . 4_565
Br6 Cu2' Br3 103.3(5) . .
Br6 Cu2' Br7 123.3(3) . 4_565
Br6 Cu2' Cu6 55.1(2) . .
Br6 Cu2' Cu4 174.1(7) . 4_565
Br7 Cu2' Br3 92.5(3) 4_565 .
Br7 Cu2' Cu6 138.9(5) 4_565 .
Br7 Cu2' Cu4 53.32(13) 4_565 4_565
Cu6 Cu2' Cu4 130.7(5) . 4_565
Br1 Cu6 Cu2' 136.08(17) . .
Br1 Cu6 Cu3 99.33(11) . .
Br2 Cu6 Br1 103.98(13) . .
Br2 Cu6 Br3 113.60(12) . .
Br2 Cu6 Br6 123.25(14) . .
Br2 Cu6 Cu2' 119.36(18) . .
Br2 Cu6 Cu3 54.53(9) . .
Br3 Cu6 Br1 95.51(11) . .
Br3 Cu6 Cu2' 62.1(2) . .
Br3 Cu6 Cu3 59.97(9) . .
Br6 Cu6 Br1 110.24(12) . .
Br6 Cu6 Br3 106.67(12) . .
Br6 Cu6 Cu2' 51.7(2) . .
Br6 Cu6 Cu3 148.98(17) . .
Cu3 Cu6 Cu2' 100.0(2) . .
Br2 Cu3 Br3 110.12(10) . .
Br2 Cu3 Br7 110.38(11) . .
Br2 Cu3 Cu2 62.8(3) . 4_566
Br2 Cu3 Cu6 54.71(9) . .
Br2 Cu3 Cu4 111.26(11) . .
Br2 Cu3 Cu5 117.60(12) . 4_565
Br3 Cu3 Cu2 100.28(19) . 4_566
Br3 Cu3 Cu6 56.25(8) . .
Br3 Cu3 Cu4 52.14(7) . .
Br3 Cu3 Cu5 56.41(8) . 4_565
Br4 Cu3 Br2 122.54(13) . .
Br4 Cu3 Br3 105.20(11) . .
Br4 Cu3 Br7 104.87(10) . .
Br4 Cu3 Cu2 148.61(17) . 4_566
Br4 Cu3 Cu6 142.58(14) . .
Br4 Cu3 Cu4 126.20(13) . .
Br4 Cu3 Cu5 53.67(8) . 4_565
Br7 Cu3 Br3 101.65(11) . .
Br7 Cu3 Cu2 51.4(3) . 4_566
Br7 Cu3 Cu6 110.47(12) . .
Br7 Cu3 Cu4 51.52(8) . .
Br7 Cu3 Cu5 131.57(13) . 4_565
Cu6 Cu3 Cu2 67.97(19) . 4_566
Cu6 Cu3 Cu4 71.28(10) . .
Cu6 Cu3 Cu5 92.52(12) . 4_565
Cu4 Cu3 Cu2 59.4(3) . 4_566
Cu5 Cu3 Cu2 156.25(18) 4_565 4_566
Cu5 Cu3 Cu4 102.52(11) 4_565 .
Br1 Cu4 Cu2 52.13(14) . 4_566
Br1 Cu4 Cu2' 51.58(12) . 4_566
Br1 Cu4 Cu3 93.21(9) . .
Br3 Cu4 Br1 95.07(10) . .
Br3 Cu4 Cu2 106.2(4) . 4_566
Br3 Cu4 Cu2' 124.4(3) . 4_566
Br3 Cu4 Cu3 58.60(8) . .
Br3 Cu4 Cu5 126.41(12) . .
Br5 Cu4 Br1 105.93(11) . .
Br5 Cu4 Br3 104.06(11) . .
Br5 Cu4 Br7 129.31(13) . .
Br5 Cu4 Cu2 143.8(4) . 4_566
Br5 Cu4 Cu2' 125.5(3) . 4_566
Br5 Cu4 Cu3 155.74(13) . .
Br5 Cu4 Cu5 55.51(8) . .
Br7 Cu4 Br1 104.42(10) . .
Br7 Cu4 Br3 112.59(11) . .
Br7 Cu4 Cu2 52.87(14) . 4_566
Br7 Cu4 Cu2' 54.91(14) . 4_566
Br7 Cu4 Cu3 56.46(8) . .
Br7 Cu4 Cu5 117.60(11) . .
Cu2 Cu4 Cu3 60.4(3) 4_566 .
Cu2' Cu4 Cu2 19.02(13) 4_566 4_566
Cu2' Cu4 Cu3 78.1(3) 4_566 .
Cu5 Cu4 Br1 55.83(8) . .
Cu5 Cu4 Cu2 90.1(3) . 4_566
Cu5 Cu4 Cu2' 74.9(3) . 4_566
Cu5 Cu4 Cu3 147.66(12) . .
Br1 Cu5 Br3 96.41(9) . 4_566
Br1 Cu5 Cu3 96.15(10) . 4_566
Br1 Cu5 Cu4 63.48(8) . .
Br3 Cu5 Cu3 58.77(8) 4_566 4_566
Br3 Cu5 Cu4 88.09(10) 4_566 .
Br4 Cu5 Br1 113.45(11) 4_566 .
Br4 Cu5 Br3 107.38(10) 4_566 4_566
Br4 Cu5 Cu3 53.68(8) 4_566 4_566
Br4 Cu5 Cu4 164.53(13) 4_566 .
Br5 Cu5 Br1 112.32(10) . .
Br5 Cu5 Br3 106.34(11) . 4_566
Br5 Cu5 Br4 118.19(12) . 4_566
Br5 Cu5 Cu3 149.82(13) . 4_566
Br5 Cu5 Cu4 54.93(8) . .
Cu4 Cu5 Cu3 139.97(12) . 4_566
O1 C1 C6 115.5(11) . .
O2 C1 C6 116.9(12) . .
O2 C1 O1 127.4(12) . .
C3 C2 C6 119.1(13) . .
C2 C3 N1 120.6(13) . .
N1 C4 C5 123.8(14) . .
C4 C5 C6 118.2(13) . .
C2 C6 C1 119.7(12) . .
C2 C6 C5 118.2(11) . .
C5 C6 C1 121.8(12) . .
O3 C8 C9 113.1(12) . .
O4 C8 C9 120.6(13) . .
O4 C8 O3 126.2(14) . .
C10 C9 C8 123.4(12) . .
C10 C9 C13 117.9(13) . .
C13 C9 C8 118.6(13) . .
C11 C10 C9 119.9(13) . .
C10 C11 N2 119.5(13) . .
N2 C12 C13 122.2(16) . .
C12 C13 C9 117.3(15) . .
C1 O1 Cu1 121.4(8) . 3_667
C1 O2 Cu1 124.1(8) . .
C8 O3 Cu1 123.7(9) . 3_667
C8 O4 Cu1 122.7(10) . .
C11 N2 C14 118.4(11) . .
C12 N2 C11 123.1(13) . .
C12 N2 C14 118.4(12) . .
C3 N1 C7 118.5(13) . .
C4 N1 C3 120.1(12) . .
C4 N1 C7 121.4(13) . .

loop_
_geom_bond_atom_site_label_1
_geom_bond_atom_site_label_2
_geom_bond_distance
_geom_bond_site_symmetry_2
Br1 Cu2 2.518(8) 4_566
Br1 Cu2' 2.471(6) 4_566
Br1 Cu6 2.693(4) .
Br1 Cu4 2.800(3) .
Br1 Cu5 2.589(3) .
Br2 Cu2 2.831(19) 4_566
Br2 Cu6 2.413(3) .
Br2 Cu3 2.407(3) .
Br3 Cu2' 2.793(16) .
Br3 Cu6 2.587(3) .
Br3 Cu3 2.693(3) .
Br3 Cu4 2.491(3) .
Br3 Cu5 2.624(3) 4_565
Br4 Cu3 2.406(3) .
Br4 Cu5 2.405(3) 4_565
Br5 Cu4 2.383(3) .
Br5 Cu5 2.400(3) .
Br6 Cu2 2.521(9) .
Br6 Cu2' 2.311(5) .
Br6 Cu6 2.415(3) .
Br7 Cu2 2.424(7) 4_566
Br7 Cu2' 2.478(7) 4_566
Br7 Cu3 2.586(3) .
Br7 Cu4 2.429(3) .
Cu1 Cu1 2.673(3) 3_667
Cu1 O1W 2.149(10) .
Cu1 O1 1.961(9) 3_667
Cu1 O2 1.935(8) .
Cu1 O3 1.966(10) 3_667
Cu1 O4 1.938(10) .
Cu2 Br1 2.518(8) 4_565
Cu2 Br2 2.831(19) 4_565
Cu2 Br7 2.424(7) 4_565
Cu2 Cu3 2.954(13) 4_565
Cu2 Cu4 2.924(8) 4_565
Cu2' Br1 2.471(6) 4_565
Cu2' Br7 2.478(7) 4_565
Cu2' Cu6 2.816(14) .
Cu2' Cu4 2.877(6) 4_565
Cu6 Cu3 2.791(4) .
Cu3 Cu2 2.954(13) 4_566
Cu3 Cu4 2.951(4) .
Cu3 Cu5 2.850(3) 4_565
Cu4 Cu2 2.924(8) 4_566
Cu4 Cu2' 2.877(6) 4_566
Cu4 Cu5 2.729(3) .
Cu5 Br3 2.624(3) 4_566
Cu5 Br4 2.405(3) 4_566
Cu5 Cu3 2.850(3) 4_566
C1 C6 1.507(17) .
C1 O1 1.264(15) .
C1 O2 1.232(14) .
C2 C3 1.36(2) .
C2 C6 1.398(18) .
C3 N1 1.367(17) .
C4 C5 1.355(18) .
C4 N1 1.282(17) .
C5 C6 1.402(18) .
C7 N1 1.461(17) .
C8 C9 1.508(19) .
C8 O3 1.285(16) .
C8 O4 1.216(16) .
C9 C10 1.383(19) .
C9 C13 1.39(2) .
C10 C11 1.333(18) .
C11 N2 1.335(16) .
C12 C13 1.38(2) .
C12 N2 1.236(18) .
C14 N2 1.466(17) .
O1 Cu1 1.961(9) 3_667
O3 Cu1 1.966(10) 3_667
